data_1519306
loop_
_publ_author_name
'Hursthouse, Michael B.'
'Coles, Simon J.'
'Light, Mark E.'
'Chapman, C. P.'
'Tizzard, G. J.'
'Camiolo, S.'
'Gale, Phil A.'

_publ_section_title
;
 N,N'-Diphenyl-3,4-diphenyl-1H-pyrrole-2,5-dicarboxamide dimethylsulfoxide
 solvate
;
_journal_name_full 'Crystal Structure Report Archive'
_journal_page_first 125
_journal_year 2001
_chemical_formula_sum 'C32 H29 N3 O3 S'
_chemical_formula_weight 535.64
_space_group_IT_number 14
_symmetry_cell_setting monoclinic
_symmetry_space_group_name_Hall '-P 2yn'
_symmetry_space_group_name_H-M 'P 1 21/n 1'
_atom_sites_solution_hydrogens geom
_atom_sites_solution_primary direct
_atom_sites_solution_secondary difmap
_cell_angle_alpha 90.00
_cell_angle_beta 104.503(5)
_cell_angle_gamma 90.00
_cell_formula_units_Z 4
_cell_length_a 9.6860(2)
_cell_length_b 18.6429(4)
_cell_length_c 15.5603(3)
_cell_measurement_reflns_used 12614
_cell_measurement_temperature 120(2)
_cell_measurement_theta_max 27.10
_cell_measurement_theta_min 2.91
_cell_volume 2720.27(11)
_computing_cell_refinement 'DENZO (Otwinowski & Minor, 1997) & COLLECT (Hooft, 1998)'
_computing_data_collection 'COLLECT (Hooft, 1998)'
_computing_data_reduction 'DENZO (Otwinowski & Minor, 1997) & COLLECT (Hooft, 1998)'
_computing_structure_refinement 'SHELXL-97 (Sheldrick, 1997)'
_computing_structure_solution 'SHELXS-97 (Sheldrick, 1990)'
_diffrn_ambient_temperature 120(2)
_diffrn_detector_area_resol_mean 9.091
_diffrn_measured_fraction_theta_full 0.992
_diffrn_measured_fraction_theta_max 0.992
_diffrn_measurement_device_type 'Bruker-Nonius KappaCCD'
_diffrn_measurement_method '\F & \w scans'
_diffrn_radiation_monochromator graphite
_diffrn_radiation_source 'Bruker-Nonius FR591 rotating anode'
_diffrn_radiation_type MoK\a
_diffrn_radiation_wavelength 0.71073
_diffrn_reflns_av_R_equivalents 0.1853
_diffrn_reflns_av_sigmaI/netI 0.1425
_diffrn_reflns_limit_h_max 11
_diffrn_reflns_limit_h_min -11
_diffrn_reflns_limit_k_max 21
_diffrn_reflns_limit_k_min -21
_diffrn_reflns_limit_l_max 18
_diffrn_reflns_limit_l_min -18
_diffrn_reflns_number 19625
_diffrn_reflns_theta_full 24.70
_diffrn_reflns_theta_max 24.70
_diffrn_reflns_theta_min 2.92
_exptl_absorpt_coefficient_mu 0.158
_exptl_absorpt_correction_T_max 0.9968
_exptl_absorpt_correction_T_min 0.9844
_exptl_absorpt_correction_type multi-scan
_exptl_absorpt_process_details 'SORTAV (Blessing, 1997)'
_exptl_crystal_colour colourless
_exptl_crystal_density_diffrn 1.308
_exptl_crystal_density_method 'not measured'
_exptl_crystal_description 'cut needle'
_exptl_crystal_F_000 1128
_exptl_crystal_size_max 0.10
_exptl_crystal_size_mid 0.02
_exptl_crystal_size_min 0.02
_refine_diff_density_max 0.297
_refine_diff_density_min -0.335
_refine_diff_density_rms 0.072
_refine_ls_extinction_coef 0.0042(7)
_refine_ls_extinction_expression Fc^*^=kFc[1+0.001xFc^2^\l^3^/sin(2\q)]^-1/4^
_refine_ls_extinction_method SHELXL
_refine_ls_goodness_of_fit_ref 0.995
_refine_ls_hydrogen_treatment constr
_refine_ls_matrix_type full
_refine_ls_number_parameters 355
_refine_ls_number_reflns 4605
_refine_ls_number_restraints 0
_refine_ls_restrained_S_all 0.995
_refine_ls_R_factor_all 0.1302
_refine_ls_R_factor_gt 0.0616
_refine_ls_shift/su_max 0.001
_refine_ls_shift/su_mean 0.000
_refine_ls_structure_factor_coef Fsqd
_refine_ls_weighting_details 'calc w=1/[\s^2^(Fo^2^)+(0.0529P)^2^+0.0000P] where P=(Fo^2^+2Fc^2^)/3'
_refine_ls_weighting_scheme calc
_refine_ls_wR_factor_gt 0.1249
_refine_ls_wR_factor_ref 0.1500
_reflns_number_gt 2619
_reflns_number_total 4605
_reflns_threshold_expression >2sigma(I)
_cod_data_source_file eCrystal-125.cif
_cod_data_source_block 01sot092
_cod_depositor_comments
;
Citation :
Hursthouse, Michael B. and Coles, Simon J. and Light, Mark E. and 
Chapman, C. P. and Tizzard, G. J. and Camiolo, S. and Gale, Phil A. (2001) 
University of Southampton, Crystal Structure Report Archive. 
(doi:10.5258/ecrystals/125)

More at:
http://ecrystals.chem.soton.ac.uk/125/

The following automatic conversions were performed:

'_symmetry_cell_setting' value 'Monoclinic' changed to 'monoclinic'
according to the built-in table from CIF Core dictionary named
'cif_core.dic' version 2.4.1 from 2010-06-29.

Automatic conversion script
Id: cif_fix_values 3105 2015-03-04 15:46:00Z robertas 
;
_cod_original_cell_volume 2720.27(10)
_cod_original_sg_symbol_H-M P2(1)/n
_cod_database_code 1519306

loop_
_symmetry_equiv_pos_as_xyz
'x, y, z'
'-x+1/2, y+1/2, -z+1/2'
'-x, -y, -z'
'x-1/2, -y-1/2, z-1/2'

loop_
_atom_site_label
_atom_site_type_symbol
_atom_site_fract_x
_atom_site_fract_y
_atom_site_fract_z
_atom_site_U_iso_or_equiv
_atom_site_adp_type
_atom_site_occupancy
_atom_site_symmetry_multiplicity
_atom_site_calc_flag
_atom_site_refinement_flags
_atom_site_disorder_assembly
_atom_site_disorder_group
C1 C 0.3299(4) -0.11497(19) 0.3653(2) 0.0261(9) Uani 1 1 d . . .
H1 H 0.3273 -0.1476 0.3180 0.031 Uiso 1 1 calc R . .
C2 C 0.3646(4) -0.1387(2) 0.4529(2) 0.0296(10) Uani 1 1 d . . .
H2 H 0.3869 -0.1879 0.4649 0.035 Uiso 1 1 calc R . .
C3 C 0.3674(4) -0.09260(19) 0.5225(2) 0.0287(9) Uani 1 1 d . . .
H3 H 0.3926 -0.1096 0.5819 0.034 Uiso 1 1 calc R . .
C4 C 0.3334(4) -0.0216(2) 0.5048(2) 0.0302(10) Uani 1 1 d . . .
H4 H 0.3336 0.0105 0.5523 0.036 Uiso 1 1 calc R . .
C5 C 0.2989(4) 0.00361(18) 0.4187(2) 0.0236(9) Uani 1 1 d . . .
H5 H 0.2749 0.0527 0.4074 0.028 Uiso 1 1 calc R . .
C6 C 0.2989(4) -0.04261(18) 0.3480(2) 0.0204(9) Uani 1 1 d . . .
C7 C 0.2628(4) -0.04269(19) 0.1831(2) 0.0212(8) Uani 1 1 d . . .
C8 C 0.2651(4) 0.00525(17) 0.1073(2) 0.0186(8) Uani 1 1 d . . .
C9 C 0.2446(4) -0.01158(18) 0.0181(2) 0.0199(8) Uani 1 1 d . . .
C10 C 0.2727(4) 0.05144(18) -0.0255(2) 0.0203(8) Uani 1 1 d . . .
C11 C 0.3106(4) 0.10449(18) 0.0392(2) 0.0196(8) Uani 1 1 d . . .
C12 C 0.3486(4) 0.18159(18) 0.0391(2) 0.0222(9) Uani 1 1 d . . .
C13 C 0.3842(4) 0.28144(19) -0.0617(2) 0.0226(9) Uani 1 1 d . . .
C14 C 0.4560(4) 0.32935(18) 0.0024(2) 0.0233(9) Uani 1 1 d . . .
H14 H 0.4802 0.3164 0.0633 0.028 Uiso 1 1 calc R . .
C15 C 0.4918(4) 0.39671(19) -0.0241(2) 0.0262(9) Uani 1 1 d . . .
H15 H 0.5419 0.4296 0.0194 0.031 Uiso 1 1 calc R . .
C16 C 0.4559(4) 0.41652(19) -0.1123(2) 0.0267(9) Uani 1 1 d . . .
H16 H 0.4809 0.4627 -0.1293 0.032 Uiso 1 1 calc R . .
C17 C 0.3837(4) 0.36910(19) -0.1757(3) 0.0311(10) Uani 1 1 d . . .
H17 H 0.3588 0.3826 -0.2365 0.037 Uiso 1 1 calc R . .
C18 C 0.3471(4) 0.30142(19) -0.1506(2) 0.0271(9) Uani 1 1 d . . .
H18 H 0.2967 0.2689 -0.1942 0.033 Uiso 1 1 calc R . .
C19 C 0.2010(4) -0.08195(18) -0.0265(2) 0.0207(9) Uani 1 1 d . . .
C20 C 0.0642(4) -0.10833(19) -0.0378(2) 0.0245(9) Uani 1 1 d . . .
H20 H -0.0030 -0.0824 -0.0147 0.029 Uiso 1 1 calc R . .
C21 C 0.0241(4) -0.17251(19) -0.0827(2) 0.0269(9) Uani 1 1 d . . .
H21 H -0.0707 -0.1896 -0.0909 0.032 Uiso 1 1 calc R . .
C22 C 0.1210(4) -0.21157(19) -0.1153(2) 0.0256(9) Uani 1 1 d . . .
H22 H 0.0933 -0.2556 -0.1454 0.031 Uiso 1 1 calc R . .
C23 C 0.2587(4) -0.18607(19) -0.1040(2) 0.0251(9) Uani 1 1 d . . .
H23 H 0.3261 -0.2129 -0.1258 0.030 Uiso 1 1 calc R . .
C24 C 0.2981(4) -0.12099(19) -0.0606(2) 0.0243(9) Uani 1 1 d . . .
H24 H 0.3920 -0.1031 -0.0542 0.029 Uiso 1 1 calc R . .
C25 C 0.2605(4) 0.06158(18) -0.1220(2) 0.0208(8) Uani 1 1 d . . .
C26 C 0.1268(4) 0.06802(18) -0.1809(2) 0.0228(9) Uani 1 1 d . . .
H26 H 0.0435 0.0594 -0.1608 0.027 Uiso 1 1 calc R . .
C27 C 0.1142(4) 0.08692(18) -0.2689(2) 0.0265(9) Uani 1 1 d . . .
H27 H 0.0225 0.0920 -0.3084 0.032 Uiso 1 1 calc R . .
C28 C 0.2355(4) 0.09831(19) -0.2991(2) 0.0301(10) Uani 1 1 d . . .
H28 H 0.2269 0.1120 -0.3590 0.036 Uiso 1 1 calc R . .
C29 C 0.3673(4) 0.0898(2) -0.2426(3) 0.0347(10) Uani 1 1 d . . .
H29 H 0.4503 0.0965 -0.2637 0.042 Uiso 1 1 calc R . .
C30 C 0.3805(4) 0.0714(2) -0.1543(2) 0.0302(10) Uani 1 1 d . . .
H30 H 0.4727 0.0655 -0.1157 0.036 Uiso 1 1 calc R . .
C31 C 0.4569(4) 0.26014(19) 0.3179(2) 0.0290(10) Uani 1 1 d . . .
H31A H 0.5198 0.2346 0.3677 0.043 Uiso 1 1 calc R . .
H31B H 0.4462 0.3100 0.3351 0.043 Uiso 1 1 calc R . .
H31C H 0.4984 0.2591 0.2666 0.043 Uiso 1 1 calc R . .
C32 C 0.2475(4) 0.2254(2) 0.3951(2) 0.0291(9) Uani 1 1 d . . .
H32A H 0.1566 0.2015 0.3928 0.044 Uiso 1 1 calc R . .
H32B H 0.2405 0.2761 0.4098 0.044 Uiso 1 1 calc R . .
H32C H 0.3233 0.2026 0.4405 0.044 Uiso 1 1 calc R . .
N1 N 0.2721(3) -0.01096(15) 0.26258(18) 0.0235(7) Uani 1 1 d . . .
H1A H 0.2598 0.0358 0.2610 0.028 Uiso 1 1 calc R . .
N2 N 0.3048(3) 0.07594(14) 0.11877(18) 0.0209(7) Uani 1 1 d . . .
H2A H 0.3236 0.0992 0.1696 0.025 Uiso 1 1 calc R . .
N3 N 0.3451(3) 0.21133(15) -0.04121(18) 0.0249(7) Uani 1 1 d . . .
H3A H 0.3139 0.1830 -0.0872 0.030 Uiso 1 1 calc R . .
O1 O 0.2551(3) -0.10868(13) 0.17172(15) 0.0291(7) Uani 1 1 d . . .
O2 O 0.3836(3) 0.21525(13) 0.10959(15) 0.0293(6) Uani 1 1 d . . .
O3 O 0.3190(3) 0.13878(12) 0.28113(16) 0.0312(7) Uani 1 1 d . . .
S1 S 0.28782(10) 0.21803(5) 0.28988(6) 0.0247(3) Uani 1 1 d . . .

loop_
_atom_site_aniso_label
_atom_site_aniso_U_11
_atom_site_aniso_U_22
_atom_site_aniso_U_33
_atom_site_aniso_U_23
_atom_site_aniso_U_13
_atom_site_aniso_U_12
C1 0.030(2) 0.020(2) 0.031(2) 0.0000(18) 0.0116(19) -0.0016(18)
C2 0.040(3) 0.019(2) 0.029(2) 0.0028(18) 0.009(2) -0.0011(19)
C3 0.031(2) 0.027(2) 0.030(2) 0.0064(19) 0.0104(19) -0.0027(19)
C4 0.038(3) 0.027(2) 0.027(2) -0.0032(18) 0.012(2) 0.000(2)
C5 0.030(2) 0.0130(19) 0.029(2) 0.0017(17) 0.0092(18) 0.0014(17)
C6 0.020(2) 0.019(2) 0.022(2) 0.0023(17) 0.0052(17) -0.0033(17)
C7 0.022(2) 0.016(2) 0.026(2) -0.0027(17) 0.0078(17) 0.0002(17)
C8 0.021(2) 0.0106(19) 0.024(2) 0.0010(16) 0.0049(17) -0.0021(16)
C9 0.019(2) 0.019(2) 0.022(2) -0.0033(16) 0.0041(17) 0.0021(16)
C10 0.018(2) 0.020(2) 0.023(2) 0.0011(17) 0.0049(17) 0.0035(16)
C11 0.020(2) 0.018(2) 0.021(2) 0.0011(17) 0.0065(17) -0.0005(17)
C12 0.021(2) 0.017(2) 0.030(2) -0.0030(18) 0.0074(18) -0.0005(17)
C13 0.025(2) 0.0162(19) 0.028(2) 0.0008(17) 0.0093(18) -0.0028(17)
C14 0.026(2) 0.022(2) 0.022(2) 0.0024(17) 0.0075(18) 0.0018(18)
C15 0.032(2) 0.020(2) 0.027(2) -0.0014(18) 0.0076(19) -0.0005(18)
C16 0.033(2) 0.014(2) 0.035(2) 0.0058(18) 0.011(2) -0.0005(18)
C17 0.040(3) 0.025(2) 0.028(2) 0.0041(18) 0.006(2) -0.001(2)
C18 0.033(2) 0.024(2) 0.024(2) -0.0019(17) 0.0066(18) -0.0073(18)
C19 0.025(2) 0.018(2) 0.021(2) 0.0025(16) 0.0082(18) 0.0056(17)
C20 0.025(2) 0.022(2) 0.028(2) -0.0013(17) 0.0080(18) 0.0026(18)
C21 0.026(2) 0.023(2) 0.033(2) 0.0022(18) 0.0086(19) -0.0061(18)
C22 0.037(2) 0.018(2) 0.022(2) 0.0018(17) 0.0075(19) -0.0016(19)
C23 0.027(2) 0.025(2) 0.024(2) -0.0009(18) 0.0076(18) 0.0077(18)
C24 0.023(2) 0.021(2) 0.028(2) -0.0014(17) 0.0059(18) -0.0009(17)
C25 0.022(2) 0.0151(19) 0.024(2) -0.0024(16) 0.0030(18) -0.0007(16)
C26 0.023(2) 0.019(2) 0.029(2) 0.0005(17) 0.0107(19) -0.0017(17)
C27 0.027(2) 0.022(2) 0.029(2) -0.0040(17) 0.0043(19) 0.0010(17)
C28 0.038(3) 0.029(2) 0.024(2) -0.0023(18) 0.008(2) 0.001(2)
C29 0.027(2) 0.049(3) 0.030(2) 0.002(2) 0.013(2) -0.001(2)
C30 0.025(2) 0.037(2) 0.029(2) -0.0002(19) 0.0084(19) 0.0043(19)
C31 0.030(2) 0.024(2) 0.034(2) 0.0025(18) 0.011(2) -0.0028(18)
C32 0.037(2) 0.025(2) 0.030(2) -0.0081(18) 0.0167(19) -0.0067(19)
N1 0.0351(19) 0.0123(16) 0.0258(18) -0.0005(13) 0.0127(15) 0.0034(14)
N2 0.0250(18) 0.0187(17) 0.0196(17) -0.0003(13) 0.0065(14) 0.0005(14)
N3 0.037(2) 0.0168(17) 0.0218(17) -0.0007(14) 0.0082(15) -0.0069(15)
O1 0.0441(17) 0.0183(15) 0.0268(15) -0.0010(12) 0.0123(13) -0.0059(13)
O2 0.0443(17) 0.0199(14) 0.0254(15) -0.0020(12) 0.0121(13) -0.0046(13)
O3 0.0550(19) 0.0108(13) 0.0317(15) -0.0040(11) 0.0182(14) -0.0020(12)
S1 0.0331(6) 0.0173(5) 0.0241(5) -0.0002(4) 0.0077(4) -0.0017(5)

loop_
_atom_type_symbol
_atom_type_description
_atom_type_scat_dispersion_real
_atom_type_scat_dispersion_imag
_atom_type_scat_source
C C 0.0033 0.0016 'International Tables Vol C Tables 4.2.6.8 and 6.1.1.4'
H H 0.0000 0.0000 'International Tables Vol C Tables 4.2.6.8 and 6.1.1.4'
N N 0.0061 0.0033 'International Tables Vol C Tables 4.2.6.8 and 6.1.1.4'
O O 0.0106 0.0060 'International Tables Vol C Tables 4.2.6.8 and 6.1.1.4'
S S 0.1246 0.1234 'International Tables Vol C Tables 4.2.6.8 and 6.1.1.4'

loop_
_geom_angle_atom_site_label_1
_geom_angle_atom_site_label_2
_geom_angle_atom_site_label_3
_geom_angle
_geom_angle_site_symmetry_1
_geom_angle_site_symmetry_3
C2 C1 C6 119.0(3) . .
C3 C2 C1 121.5(3) . .
C4 C3 C2 119.1(3) . .
C3 C4 C5 120.6(3) . .
C4 C5 C6 120.5(3) . .
C1 C6 C5 119.1(3) . .
C1 C6 N1 124.4(3) . .
C5 C6 N1 116.4(3) . .
O1 C7 N1 123.4(3) . .
O1 C7 C8 119.7(3) . .
N1 C7 C8 116.9(3) . .
N2 C8 C9 108.2(3) . .
N2 C8 C7 122.3(3) . .
C9 C8 C7 129.2(3) . .
C8 C9 C10 107.1(3) . .
C8 C9 C19 128.0(3) . .
C10 C9 C19 124.9(3) . .
C11 C10 C9 106.8(3) . .
C11 C10 C25 125.4(3) . .
C9 C10 C25 127.7(3) . .
N2 C11 C10 108.5(3) . .
N2 C11 C12 116.5(3) . .
C10 C11 C12 135.0(3) . .
O2 C12 N3 123.2(3) . .
O2 C12 C11 120.3(3) . .
N3 C12 C11 116.5(3) . .
C14 C13 C18 120.0(3) . .
C14 C13 N3 123.0(3) . .
C18 C13 N3 117.0(3) . .
C13 C14 C15 119.0(3) . .
C16 C15 C14 121.1(3) . .
C17 C16 C15 119.8(3) . .
C16 C17 C18 120.0(3) . .
C13 C18 C17 120.1(3) . .
C20 C19 C24 118.8(3) . .
C20 C19 C9 121.4(3) . .
C24 C19 C9 119.7(3) . .
C19 C20 C21 120.5(3) . .
C22 C21 C20 120.6(3) . .
C21 C22 C23 119.6(3) . .
C22 C23 C24 119.9(3) . .
C23 C24 C19 120.6(4) . .
C30 C25 C26 118.3(3) . .
C30 C25 C10 121.3(3) . .
C26 C25 C10 120.1(3) . .
C27 C26 C25 120.6(3) . .
C28 C27 C26 120.0(4) . .
C29 C28 C27 119.9(4) . .
C28 C29 C30 120.3(4) . .
C25 C30 C29 120.8(4) . .
C7 N1 C6 129.0(3) . .
C11 N2 C8 109.3(3) . .
C12 N3 C13 129.5(3) . .
O3 S1 C31 105.10(17) . .
O3 S1 C32 104.54(16) . .
C31 S1 C32 98.13(17) . .

loop_
_geom_bond_atom_site_label_1
_geom_bond_atom_site_label_2
_geom_bond_distance
_geom_bond_site_symmetry_2
C1 C2 1.391(5) .
C1 C6 1.394(5) .
C2 C3 1.378(5) .
C3 C4 1.376(5) .
C4 C5 1.379(5) .
C5 C6 1.398(5) .
C6 N1 1.417(4) .
C7 O1 1.243(4) .
C7 N1 1.353(4) .
C7 C8 1.485(5) .
C8 N2 1.372(4) .
C8 C9 1.387(4) .
C9 C10 1.417(5) .
C9 C19 1.495(5) .
C10 C11 1.394(5) .
C10 C25 1.488(5) .
C11 N2 1.361(4) .
C11 C12 1.484(5) .
C12 O2 1.235(4) .
C12 N3 1.360(4) .
C13 C14 1.389(5) .
C13 C18 1.389(5) .
C13 N3 1.419(4) .
C14 C15 1.392(5) .
C15 C16 1.379(5) .
C16 C17 1.378(5) .
C17 C18 1.393(5) .
C19 C20 1.383(5) .
C19 C24 1.395(5) .
C20 C21 1.391(5) .
C21 C22 1.381(5) .
C22 C23 1.385(5) .
C23 C24 1.395(5) .
C25 C30 1.390(5) .
C25 C26 1.392(5) .
C26 C27 1.390(5) .
C27 C28 1.386(5) .
C28 C29 1.366(5) .
C29 C30 1.390(5) .
C31 S1 1.769(4) .
C32 S1 1.781(3) .
O3 S1 1.521(2) .

loop_
_geom_hbond_atom_site_label_D
_geom_hbond_atom_site_label_H
_geom_hbond_atom_site_label_A
_geom_hbond_distance_DH
_geom_hbond_distance_HA
_geom_hbond_distance_DA
_geom_hbond_angle_DHA
_geom_hbond_site_symmetry_A
N1 H1A O3 0.88 2.01 2.831(4) 156.0 .
N2 H2A O3 0.88 1.90 2.757(4) 165.3 .
